data_4088354
loop_
_publ_author_name
'Ve\<ce\<ra, Milo\<s'
'Varga, Vojtech'
'C\'isa\<rov\'a, Ivana'
'Pinkas, Ji\<r\'i'
'Kucharczyk, Pavel'
'Sedla\<r\'ik, Vladim\'ir'
'Lama\<c, Martin'

_publ_section_title
;
 Group 4 Metal Complexes of Chelating Cyclopentadienyl-ketimide Ligands
;
_journal_issue 5
_journal_name_full Organometallics
_journal_page_first 785
_journal_paper_doi 10.1021/acs.organomet.6b00019
_journal_volume 35
_journal_year 2016
_chemical_compound_source 'synthesized by the authors'
_chemical_formula_moiety 'C28 H36 Cl N Ti'
_chemical_formula_sum 'C28 H36 Cl N Ti'
_chemical_formula_weight 469.93
_space_group_IT_number 14
_space_group_name_Hall '-P 2ybc'
_space_group_name_H-M_alt 'P 1 21/c 1'
_symmetry_cell_setting monoclinic
_symmetry_space_group_name_Hall '-P 2ybc'
_symmetry_space_group_name_H-M 'P 1 21/c 1'
_atom_sites_solution_hydrogens difmap
_atom_sites_solution_primary direct
_atom_sites_solution_secondary difmap
_audit_creation_method SHELXL-97
_cell_angle_alpha 90.00
_cell_angle_beta 94.1020(10)
_cell_angle_gamma 90.00
_cell_formula_units_Z 4
_cell_length_a 10.8900(3)
_cell_length_b 14.0482(5)
_cell_length_c 15.8809(5)
_cell_measurement_reflns_used 8441
_cell_measurement_temperature 150(2)
_cell_measurement_theta_max 27.44
_cell_measurement_theta_min 2.63
_cell_volume 2423.31(13)
_computing_cell_refinement 'Bruker SAINT'
_computing_data_collection 'Bruker APEX2'
_computing_data_reduction 'Bruker SAINT'
_computing_structure_refinement 'SHELXL-97 (Sheldrick, 2008)'
_computing_structure_solution 'SHELXS-97 (Sheldrick, 2008)'
_diffrn_ambient_temperature 150(2)
_diffrn_measured_fraction_theta_full 0.998
_diffrn_measured_fraction_theta_max 0.998
_diffrn_measurement_device_type 'Bruker APEX-II CCD'
_diffrn_measurement_method '\f and \w scans'
_diffrn_radiation_monochromator graphite
_diffrn_radiation_source 'fine-focus sealed tube'
_diffrn_radiation_type MoK\a
_diffrn_radiation_wavelength 0.71073
_diffrn_reflns_av_R_equivalents 0.0208
_diffrn_reflns_av_sigmaI/netI 0.0250
_diffrn_reflns_limit_h_max 14
_diffrn_reflns_limit_h_min -9
_diffrn_reflns_limit_k_max 18
_diffrn_reflns_limit_k_min -18
_diffrn_reflns_limit_l_max 20
_diffrn_reflns_limit_l_min -20
_diffrn_reflns_number 18862
_diffrn_reflns_theta_full 27.49
_diffrn_reflns_theta_max 27.49
_diffrn_reflns_theta_min 1.87
_diffrn_standards_number 0
_exptl_absorpt_coefficient_mu 0.479
_exptl_absorpt_correction_T_max 0.8408
_exptl_absorpt_correction_T_min 0.7591
_exptl_absorpt_correction_type multi-scan
_exptl_crystal_colour black
_exptl_crystal_density_diffrn 1.288
_exptl_crystal_density_method 'not measured'
_exptl_crystal_description prism
_exptl_crystal_F_000 1000
_exptl_crystal_size_max 0.61
_exptl_crystal_size_mid 0.54
_exptl_crystal_size_min 0.38
_refine_diff_density_max 0.461
_refine_diff_density_min -0.499
_refine_diff_density_rms 0.049
_refine_ls_extinction_method none
_refine_ls_goodness_of_fit_ref 1.042
_refine_ls_hydrogen_treatment constr
_refine_ls_matrix_type full
_refine_ls_number_parameters 289
_refine_ls_number_reflns 5562
_refine_ls_number_restraints 0
_refine_ls_restrained_S_all 1.042
_refine_ls_R_factor_all 0.0469
_refine_ls_R_factor_gt 0.0349
_refine_ls_shift/su_max 0.002
_refine_ls_shift/su_mean 0.000
_refine_ls_structure_factor_coef Fsqd
_refine_ls_weighting_details 'calc w=1/[\s^2^(Fo^2^)+(0.0406P)^2^+1.2524P] where P=(Fo^2^+2Fc^2^)/3'
_refine_ls_weighting_scheme calc
_refine_ls_wR_factor_gt 0.0847
_refine_ls_wR_factor_ref 0.0910
_reflns_number_gt 4564
_reflns_number_total 5562
_reflns_threshold_expression I>2\s(I)
_cod_data_source_file 5a.cif
_cod_data_source_block ml_mv7
_cod_original_sg_symbol_H-M 'P 21/c'
_cod_database_code 4088354

loop_
_symmetry_equiv_pos_as_xyz
'x, y, z'
'-x, y+1/2, -z+1/2'
'-x, -y, -z'
'x, -y-1/2, z-1/2'

loop_
_atom_site_label
_atom_site_type_symbol
_atom_site_fract_x
_atom_site_fract_y
_atom_site_fract_z
_atom_site_U_iso_or_equiv
_atom_site_adp_type
_atom_site_occupancy
_atom_site_symmetry_multiplicity
_atom_site_calc_flag
_atom_site_refinement_flags
Ti1 Ti 0.20301(2) 0.869615(19) 0.817874(17) 0.01805(8) Uani 1 1 d .
C1 C 0.40111(14) 0.81045(11) 0.77728(9) 0.0204(3) Uani 1 1 d .
C2 C 0.31074(16) 0.73935(12) 0.76106(12) 0.0280(4) Uani 1 1 d .
H2 H 0.2847 0.7151 0.7069 0.034 Uiso 1 1 calc R
C3 C 0.26505(18) 0.70999(13) 0.83807(13) 0.0369(4) Uani 1 1 d .
H3 H 0.2031 0.6635 0.8446 0.044 Uiso 1 1 calc R
C4 C 0.32709(18) 0.76143(14) 0.90216(12) 0.0378(5) Uani 1 1 d .
H4 H 0.3167 0.7547 0.9607 0.045 Uiso 1 1 calc R
C5 C 0.40852(15) 0.82570(13) 0.86604(10) 0.0278(4) Uani 1 1 d .
H5 H 0.4594 0.8712 0.8959 0.033 Uiso 1 1 calc R
C6 C 0.48281(14) 0.85348(11) 0.71321(10) 0.0208(3) Uani 1 1 d .
C7 C 0.45555(18) 0.80296(13) 0.62785(10) 0.0310(4) Uani 1 1 d .
H7A H 0.4637 0.7340 0.6357 0.047 Uiso 1 1 calc R
H7B H 0.5141 0.8247 0.5879 0.047 Uiso 1 1 calc R
H7C H 0.3715 0.8180 0.6056 0.047 Uiso 1 1 calc R
C8 C 0.61648(16) 0.82901(14) 0.74494(12) 0.0349(4) Uani 1 1 d .
H8A H 0.6357 0.8586 0.8002 0.052 Uiso 1 1 calc R
H8B H 0.6732 0.8531 0.7047 0.052 Uiso 1 1 calc R
H8C H 0.6254 0.7598 0.7501 0.052 Uiso 1 1 calc R
C9 C 0.46651(14) 0.96543(11) 0.69963(10) 0.0217(3) Uani 1 1 d .
C10 C 0.54675(16) 1.00009(13) 0.62990(12) 0.0316(4) Uani 1 1 d .
H10A H 0.5446 1.0698 0.6273 0.047 Uiso 1 1 calc R
H10B H 0.5150 0.9738 0.5755 0.047 Uiso 1 1 calc R
H10C H 0.6318 0.9788 0.6425 0.047 Uiso 1 1 calc R
C11 C 0.50395(17) 1.02289(13) 0.77978(11) 0.0313(4) Uani 1 1 d .
H11A H 0.5906 1.0105 0.7972 0.047 Uiso 1 1 calc R
H11B H 0.4525 1.0039 0.8251 0.047 Uiso 1 1 calc R
H11C H 0.4926 1.0909 0.7681 0.047 Uiso 1 1 calc R
C12 C 0.32833(14) 0.98208(11) 0.67675(10) 0.0205(3) Uani 1 1 d .
C13 C 0.28150(15) 1.02846(13) 0.59525(10) 0.0264(4) Uani 1 1 d .
C14 C 0.3127(2) 1.12159(14) 0.57588(12) 0.0378(4) Uani 1 1 d .
H14 H 0.3717 1.1553 0.6114 0.045 Uiso 1 1 calc R
C15 C 0.2571(2) 1.16512(19) 0.50419(14) 0.0567(7) Uani 1 1 d .
H15 H 0.2772 1.2291 0.4916 0.068 Uiso 1 1 calc R
C16 C 0.1735(2) 1.1165(2) 0.45144(14) 0.0657(9) Uani 1 1 d .
H16 H 0.1364 1.1467 0.4025 0.079 Uiso 1 1 calc R
C17 C 0.1440(2) 1.0242(2) 0.46970(13) 0.0618(8) Uani 1 1 d .
H17 H 0.0875 0.9902 0.4325 0.074 Uiso 1 1 calc R
C18 C 0.19580(17) 0.97962(17) 0.54218(12) 0.0401(5) Uani 1 1 d .
H18 H 0.1728 0.9164 0.5553 0.048 Uiso 1 1 calc R
C19 C 0.04927(15) 0.98634(12) 0.84328(10) 0.0239(3) Uani 1 1 d .
C20 C 0.02581(16) 0.90726(13) 0.89435(11) 0.0306(4) Uani 1 1 d .
C21 C 0.12572(18) 0.89614(15) 0.95455(11) 0.0363(4) Uani 1 1 d .
C22 C 0.21188(17) 0.96910(15) 0.94155(11) 0.0356(4) Uani 1 1 d .
C23 C 0.16405(16) 1.02651(12) 0.87313(10) 0.0274(4) Uani 1 1 d .
C24 C -0.03553(18) 1.02596(14) 0.77335(12) 0.0376(4) Uani 1 1 d .
H24A H -0.0844 0.9742 0.7465 0.056 Uiso 1 1 calc R
H24B H 0.0130 1.0567 0.7314 0.056 Uiso 1 1 calc R
H24C H -0.0907 1.0728 0.7965 0.056 Uiso 1 1 calc R
C25 C -0.0897(2) 0.84902(18) 0.89197(17) 0.0575(7) Uani 1 1 d .
H25A H -0.0685 0.7812 0.8925 0.086 Uiso 1 1 calc R
H25B H -0.1410 0.8638 0.8404 0.086 Uiso 1 1 calc R
H25C H -0.1351 0.8640 0.9414 0.086 Uiso 1 1 calc R
C26 C 0.1250(3) 0.8281(2) 1.02805(14) 0.0653(8) Uani 1 1 d .
H26A H 0.0591 0.8459 1.0640 0.098 Uiso 1 1 calc R
H26B H 0.2045 0.8311 1.0610 0.098 Uiso 1 1 calc R
H26C H 0.1109 0.7632 1.0069 0.098 Uiso 1 1 calc R
C27 C 0.3244(2) 0.9910(2) 0.99900(15) 0.0624(8) Uani 1 1 d .
H27A H 0.3004 1.0285 1.0473 0.094 Uiso 1 1 calc R
H27B H 0.3831 1.0275 0.9679 0.094 Uiso 1 1 calc R
H27C H 0.3628 0.9314 1.0192 0.094 Uiso 1 1 calc R
C28 C 0.21397(19) 1.11854(13) 0.84366(15) 0.0439(5) Uani 1 1 d .
H28A H 0.2121 1.1186 0.7819 0.066 Uiso 1 1 calc R
H28B H 0.2990 1.1264 0.8672 0.066 Uiso 1 1 calc R
H28C H 0.1636 1.1711 0.8625 0.066 Uiso 1 1 calc R
Cl1 Cl 0.04166(4) 0.79783(3) 0.72420(3) 0.04164(13) Uani 1 1 d .
N1 N 0.24887(12) 0.95266(9) 0.72537(8) 0.0213(3) Uani 1 1 d .

loop_
_atom_site_aniso_label
_atom_site_aniso_U_11
_atom_site_aniso_U_22
_atom_site_aniso_U_33
_atom_site_aniso_U_23
_atom_site_aniso_U_13
_atom_site_aniso_U_12
Ti1 0.01800(14) 0.01673(14) 0.01965(14) 0.00125(11) 0.00283(10) 0.00164(10)
C1 0.0214(7) 0.0195(8) 0.0203(7) 0.0025(6) 0.0014(6) 0.0070(6)
C2 0.0295(9) 0.0184(8) 0.0370(9) -0.0031(7) 0.0086(7) 0.0037(7)
C3 0.0368(10) 0.0210(9) 0.0551(12) 0.0135(8) 0.0177(9) 0.0091(8)
C4 0.0402(10) 0.0448(11) 0.0303(9) 0.0218(9) 0.0151(8) 0.0261(9)
C5 0.0261(8) 0.0366(10) 0.0205(8) 0.0027(7) -0.0002(6) 0.0143(7)
C6 0.0197(7) 0.0236(8) 0.0192(7) 0.0002(6) 0.0024(6) 0.0030(6)
C7 0.0440(10) 0.0268(9) 0.0229(8) -0.0036(7) 0.0073(7) 0.0041(8)
C8 0.0217(8) 0.0417(11) 0.0416(10) 0.0062(9) 0.0050(7) 0.0077(8)
C9 0.0194(7) 0.0225(8) 0.0234(7) 0.0009(6) 0.0019(6) -0.0015(6)
C10 0.0250(9) 0.0334(10) 0.0374(10) 0.0074(8) 0.0081(7) -0.0042(7)
C11 0.0297(9) 0.0287(9) 0.0351(9) -0.0062(7) -0.0004(7) -0.0051(7)
C12 0.0227(8) 0.0145(7) 0.0241(8) -0.0013(6) 0.0004(6) -0.0006(6)
C13 0.0253(8) 0.0322(9) 0.0222(8) 0.0019(7) 0.0044(6) 0.0100(7)
C14 0.0511(12) 0.0334(10) 0.0303(9) 0.0083(8) 0.0137(8) 0.0137(9)
C15 0.0704(16) 0.0601(15) 0.0432(12) 0.0282(11) 0.0295(12) 0.0403(13)
C16 0.0489(14) 0.116(2) 0.0335(11) 0.0306(14) 0.0149(10) 0.0490(15)
C17 0.0293(11) 0.125(3) 0.0305(11) -0.0014(13) -0.0038(8) 0.0203(13)
C18 0.0242(9) 0.0633(14) 0.0323(9) -0.0052(9) -0.0027(7) 0.0054(9)
C19 0.0212(8) 0.0261(8) 0.0240(8) -0.0050(6) -0.0003(6) 0.0079(6)
C20 0.0253(8) 0.0351(10) 0.0327(9) 0.0008(8) 0.0105(7) 0.0073(7)
C21 0.0412(10) 0.0480(11) 0.0208(8) 0.0037(8) 0.0105(7) 0.0226(9)
C22 0.0310(9) 0.0495(12) 0.0247(8) -0.0151(8) -0.0080(7) 0.0162(8)
C23 0.0280(8) 0.0260(9) 0.0280(8) -0.0118(7) 0.0001(7) 0.0039(7)
C24 0.0384(10) 0.0364(10) 0.0359(10) -0.0043(8) -0.0117(8) 0.0162(8)
C25 0.0337(11) 0.0614(16) 0.0805(18) 0.0108(13) 0.0267(11) -0.0034(10)
C26 0.0758(17) 0.0884(19) 0.0354(12) 0.0266(12) 0.0297(11) 0.0477(15)
C27 0.0452(13) 0.092(2) 0.0462(13) -0.0378(13) -0.0226(10) 0.0263(13)
C28 0.0438(11) 0.0232(9) 0.0651(14) -0.0166(9) 0.0076(10) -0.0030(8)
Cl1 0.0389(3) 0.0292(2) 0.0534(3) -0.0140(2) -0.0195(2) 0.00200(19)
N1 0.0217(6) 0.0163(6) 0.0262(7) -0.0025(5) 0.0040(5) 0.0009(5)

loop_
_atom_type_symbol
_atom_type_description
_atom_type_scat_dispersion_real
_atom_type_scat_dispersion_imag
_atom_type_scat_source
C C 0.0033 0.0016 'International Tables Vol C Tables 4.2.6.8 and 6.1.1.4'
H H 0.0000 0.0000 'International Tables Vol C Tables 4.2.6.8 and 6.1.1.4'
N N 0.0061 0.0033 'International Tables Vol C Tables 4.2.6.8 and 6.1.1.4'
Cl Cl 0.1484 0.1585 'International Tables Vol C Tables 4.2.6.8 and 6.1.1.4'
Ti Ti 0.2776 0.4457 'International Tables Vol C Tables 4.2.6.8 and 6.1.1.4'

loop_
_geom_angle_atom_site_label_1
_geom_angle_atom_site_label_2
_geom_angle_atom_site_label_3
_geom_angle
N1 Ti1 C3 125.44(6)
N1 Ti1 C4 129.34(6)
C3 Ti1 C4 33.97(7)
N1 Ti1 C2 90.83(6)
C3 Ti1 C2 34.69(6)
C4 Ti1 C2 56.51(7)
N1 Ti1 C5 96.31(6)
C3 Ti1 C5 57.25(7)
C4 Ti1 C5 34.49(7)
C2 Ti1 C5 56.58(6)
N1 Ti1 C19 86.43(6)
C3 Ti1 C19 145.52(6)
C4 Ti1 C19 135.80(6)
C2 Ti1 C19 163.00(6)
C5 Ti1 C19 140.40(6)
N1 Ti1 C22 105.51(7)
C3 Ti1 C22 116.55(7)
C4 Ti1 C22 85.63(7)
C2 Ti1 C22 139.64(6)
C5 Ti1 C22 84.66(6)
C19 Ti1 C22 56.87(5)
N1 Ti1 C20 120.07(6)
C3 Ti1 C20 111.84(6)
C4 Ti1 C20 107.41(6)
C2 Ti1 C20 142.35(6)
C5 Ti1 C20 131.24(6)
C19 Ti1 C20 34.09(6)
C22 Ti1 C20 56.53(6)
N1 Ti1 C21 134.71(6)
C3 Ti1 C21 98.02(7)
C4 Ti1 C21 79.24(6)
C2 Ti1 C21 132.18(6)
C5 Ti1 C21 97.51(6)
C19 Ti1 C21 56.66(6)
C22 Ti1 C21 34.14(7)
C20 Ti1 C21 33.86(6)
N1 Ti1 C23 77.96(6)
C3 Ti1 C23 150.77(7)
C4 Ti1 C23 118.98(7)
C2 Ti1 C23 159.91(6)
C5 Ti1 C23 107.63(6)
C19 Ti1 C23 34.31(6)
C22 Ti1 C23 34.25(6)
C20 Ti1 C23 56.66(6)
C21 Ti1 C23 56.76(7)
N1 Ti1 Cl1 90.00(4)
C3 Ti1 Cl1 82.91(6)
C4 Ti1 Cl1 115.74(6)
C2 Ti1 Cl1 78.72(5)
C5 Ti1 Cl1 134.83(5)
C19 Ti1 Cl1 84.50(4)
C22 Ti1 Cl1 136.32(5)
C20 Ti1 Cl1 80.23(5)
C21 Ti1 Cl1 109.29(6)
C23 Ti1 Cl1 117.42(4)
N1 Ti1 C1 74.24(5)
C3 Ti1 C1 57.45(6)
C4 Ti1 C1 56.93(6)
C2 Ti1 C1 34.02(6)
C5 Ti1 C1 34.20(5)
C19 Ti1 C1 156.63(6)
C22 Ti1 C1 115.37(6)
C20 Ti1 C1 164.13(6)
C21 Ti1 C1 131.45(6)
C23 Ti1 C1 125.93(6)
Cl1 Ti1 C1 108.06(4)
C2 C1 C5 106.06(15)
C2 C1 C6 126.23(14)
C5 C1 C6 127.41(15)
C2 C1 Ti1 70.83(9)
C5 C1 Ti1 71.07(9)
C6 C1 Ti1 127.63(10)
C1 C2 C3 109.39(16)
C1 C2 Ti1 75.15(9)
C3 C2 Ti1 71.56(10)
C1 C2 H2 125.3
C3 C2 H2 125.3
Ti1 C2 H2 119.7
C4 C3 C2 107.46(17)
C4 C3 Ti1 73.95(10)
C2 C3 Ti1 73.74(10)
C4 C3 H3 126.3
C2 C3 H3 126.3
Ti1 C3 H3 118.1
C3 C4 C5 108.79(16)
C3 C4 Ti1 72.08(10)
C5 C4 Ti1 73.25(9)
C3 C4 H4 125.6
C5 C4 H4 125.6
Ti1 C4 H4 120.8
C4 C5 C1 108.23(16)
C4 C5 Ti1 72.26(10)
C1 C5 Ti1 74.73(9)
C4 C5 H5 125.9
C1 C5 H5 125.9
Ti1 C5 H5 119.0
C1 C6 C7 108.66(13)
C1 C6 C8 105.99(13)
C7 C6 C8 107.60(14)
C1 C6 C9 114.62(12)
C7 C6 C9 108.83(12)
C8 C6 C9 110.89(13)
C6 C7 H7A 109.5
C6 C7 H7B 109.5
H7A C7 H7B 109.5
C6 C7 H7C 109.5
H7A C7 H7C 109.5
H7B C7 H7C 109.5
C6 C8 H8A 109.5
C6 C8 H8B 109.5
H8A C8 H8B 109.5
C6 C8 H8C 109.5
H8A C8 H8C 109.5
H8B C8 H8C 109.5
C11 C9 C10 107.41(14)
C11 C9 C12 108.20(13)
C10 C9 C12 112.20(13)
C11 C9 C6 112.66(13)
C10 C9 C6 110.23(13)
C12 C9 C6 106.19(12)
C9 C10 H10A 109.5
C9 C10 H10B 109.5
H10A C10 H10B 109.5
C9 C10 H10C 109.5
H10A C10 H10C 109.5
H10B C10 H10C 109.5
C9 C11 H11A 109.5
C9 C11 H11B 109.5
H11A C11 H11B 109.5
C9 C11 H11C 109.5
H11A C11 H11C 109.5
H11B C11 H11C 109.5
N1 C12 C13 117.40(14)
N1 C12 C9 120.27(14)
C13 C12 C9 122.26(14)
C14 C13 C18 119.53(17)
C14 C13 C12 121.60(16)
C18 C13 C12 118.58(17)
C13 C14 C15 119.7(2)
C13 C14 H14 120.2
C15 C14 H14 120.2
C16 C15 C14 120.7(2)
C16 C15 H15 119.7
C14 C15 H15 119.7
C17 C16 C15 119.8(2)
C17 C16 H16 120.1
C15 C16 H16 120.1
C16 C17 C18 120.8(2)
C16 C17 H17 119.6
C18 C17 H17 119.6
C13 C18 C17 119.5(2)
C13 C18 H18 120.2
C17 C18 H18 120.2
C20 C19 C23 108.19(15)
C20 C19 C24 126.25(16)
C23 C19 C24 125.44(17)
C20 C19 Ti1 73.46(9)
C23 C19 Ti1 73.72(9)
C24 C19 Ti1 121.97(11)
C21 C20 C19 108.41(16)
C21 C20 C25 124.36(19)
C19 C20 C25 127.01(17)
C21 C20 Ti1 73.12(10)
C19 C20 Ti1 72.45(9)
C25 C20 Ti1 124.61(14)
C20 C21 C22 108.04(16)
C20 C21 C26 123.4(2)
C22 C21 C26 127.7(2)
C20 C21 Ti1 73.02(10)
C22 C21 Ti1 72.72(10)
C26 C21 Ti1 128.30(14)
C21 C22 C23 108.18(15)
C21 C22 C27 125.4(2)
C23 C22 C27 125.8(2)
C21 C22 Ti1 73.14(10)
C23 C22 Ti1 73.42(9)
C27 C22 Ti1 126.63(13)
C19 C23 C22 107.16(16)
C19 C23 C28 124.83(16)
C22 C23 C28 127.59(17)
C19 C23 Ti1 71.97(9)
C22 C23 Ti1 72.33(10)
C28 C23 Ti1 126.76(12)
C19 C24 H24A 109.5
C19 C24 H24B 109.5
H24A C24 H24B 109.5
C19 C24 H24C 109.5
H24A C24 H24C 109.5
H24B C24 H24C 109.5
C20 C25 H25A 109.5
C20 C25 H25B 109.5
H25A C25 H25B 109.5
C20 C25 H25C 109.5
H25A C25 H25C 109.5
H25B C25 H25C 109.5
C21 C26 H26A 109.5
C21 C26 H26B 109.5
H26A C26 H26B 109.5
C21 C26 H26C 109.5
H26A C26 H26C 109.5
H26B C26 H26C 109.5
C22 C27 H27A 109.5
C22 C27 H27B 109.5
H27A C27 H27B 109.5
C22 C27 H27C 109.5
H27A C27 H27C 109.5
H27B C27 H27C 109.5
C23 C28 H28A 109.5
C23 C28 H28B 109.5
H28A C28 H28B 109.5
C23 C28 H28C 109.5
H28A C28 H28C 109.5
H28B C28 H28C 109.5
C12 N1 Ti1 150.16(11)

loop_
_geom_bond_atom_site_label_1
_geom_bond_atom_site_label_2
_geom_bond_distance
Ti1 N1 1.9682(14)
Ti1 C3 2.3573(17)
Ti1 C4 2.3808(17)
Ti1 C2 2.3855(16)
Ti1 C5 2.3937(16)
Ti1 C19 2.3982(16)
Ti1 C22 2.4069(17)
Ti1 C20 2.4112(17)
Ti1 C21 2.4124(17)
Ti1 C23 2.4210(16)
Ti1 Cl1 2.4379(5)
Ti1 C1 2.4412(15)
C1 C2 1.413(2)
C1 C5 1.422(2)
C1 C6 1.524(2)
C2 C3 1.414(3)
C2 H2 0.9500
C3 C4 1.384(3)
C3 H3 0.9500
C4 C5 1.415(3)
C4 H4 0.9500
C5 H5 0.9500
C6 C7 1.540(2)
C6 C8 1.545(2)
C6 C9 1.596(2)
C7 H7A 0.9800
C7 H7B 0.9800
C7 H7C 0.9800
C8 H8A 0.9800
C8 H8B 0.9800
C8 H8C 0.9800
C9 C11 1.537(2)
C9 C10 1.538(2)
C9 C12 1.540(2)
C10 H10A 0.9800
C10 H10B 0.9800
C10 H10C 0.9800
C11 H11A 0.9800
C11 H11B 0.9800
C11 H11C 0.9800
C12 N1 1.269(2)
C12 C13 1.505(2)
C13 C14 1.392(3)
C13 C18 1.393(3)
C14 C15 1.392(3)
C14 H14 0.9500
C15 C16 1.374(4)
C15 H15 0.9500
C16 C17 1.372(4)
C16 H16 0.9500
C17 C18 1.394(3)
C17 H17 0.9500
C18 H18 0.9500
C19 C20 1.410(2)
C19 C23 1.422(2)
C19 C24 1.500(2)
C20 C21 1.405(3)
C20 C25 1.499(3)
C21 C22 1.415(3)
C21 C26 1.509(3)
C22 C23 1.422(3)
C22 C27 1.506(3)
C23 C28 1.491(3)
C24 H24A 0.9800
C24 H24B 0.9800
C24 H24C 0.9800
C25 H25A 0.9800
C25 H25B 0.9800
C25 H25C 0.9800
C26 H26A 0.9800
C26 H26B 0.9800
C26 H26C 0.9800
C27 H27A 0.9800
C27 H27B 0.9800
C27 H27C 0.9800
C28 H28A 0.9800
C28 H28B 0.9800
C28 H28C 0.9800
